data_4114302
loop_
_publ_author_name
'M. Esther Garc\'ia'
'V\'ictor Riera'
'Miguel A. Ruiz'
'David S\'aez'
'Hayrullo Hamidov'
'John C. Jeffery'
'Thomas Riis-Johannessen'

_publ_section_title
;
 Ten-Electron Coordination and Reactivity of an Arylphosphinidene Ligand
;
_journal_name_full 'Journal of the American Chemical Society'
_journal_page_first 13044
_journal_page_last 13045
_journal_paper_doi 10.1021/ja037293r
_journal_volume 125
_journal_year 2003
_chemical_formula_sum 'C62 H52 B F24 Mo2 O2 P'
_chemical_formula_weight 1518.70
_chemical_name_systematic
; 
 ? 
;
_space_group_IT_number 14
_symmetry_cell_setting monoclinic
_symmetry_space_group_name_Hall '-P 2ybc'
_symmetry_space_group_name_H-M 'P 1 21/c 1'
_atom_sites_solution_hydrogens geom
_atom_sites_solution_primary direct
_atom_sites_solution_secondary difmap
_audit_creation_method SHELXL-97
_cell_angle_alpha 90.00
_cell_angle_beta 98.6950(10)
_cell_angle_gamma 90.00
_cell_formula_units_Z 4
_cell_length_a 15.1853(3)
_cell_length_b 21.1676(5)
_cell_length_c 19.4760(4)
_cell_measurement_temperature 100
_cell_measurement_theta_max 70.11
_cell_measurement_theta_min 2.65
_cell_volume 6188.3(2)
_computing_cell_refinement 'SAINT (Bruker, 2001)'
_computing_data_collection 'SMART (Bruker, 2001)'
_computing_data_reduction 'SHELXL-97 (Sheldrick, 1997)'
_computing_molecular_graphics 'SHELXL-97 (Sheldrick, 1997)'
_computing_publication_material 'SHELXL-97 (Sheldrick, 1997)'
_computing_structure_refinement 'SHELXL-97 (Sheldrick, 1997)'
_computing_structure_solution 'SHELXS-97 (Sheldrick, 1990)'
_diffrn_ambient_temperature 100
_diffrn_measured_fraction_theta_full 0.912
_diffrn_measured_fraction_theta_max 0.912
_diffrn_measurement_device_type 'CCD Area detector'
_diffrn_measurement_method 'Frames each covering 0.3 \% in \w'
_diffrn_radiation_monochromator 'Osmic Confocal Maxflux mirrow optics'
_diffrn_radiation_source '4.8 kW rotating anode'
_diffrn_radiation_type CuK\a
_diffrn_radiation_wavelength 1.54185
_diffrn_reflns_av_R_equivalents 0.0391
_diffrn_reflns_av_sigmaI/netI 0.0538
_diffrn_reflns_limit_h_max 18
_diffrn_reflns_limit_h_min -18
_diffrn_reflns_limit_k_max 24
_diffrn_reflns_limit_k_min -17
_diffrn_reflns_limit_l_max 23
_diffrn_reflns_limit_l_min -20
_diffrn_reflns_number 29239
_diffrn_reflns_theta_full 70.18
_diffrn_reflns_theta_max 70.18
_diffrn_reflns_theta_min 2.94
_exptl_absorpt_coefficient_mu 4.608
_exptl_absorpt_correction_type Hemisphere
_exptl_absorpt_process_details 'SADABS (Sheldrick, 2001)'
_exptl_crystal_colour Dark_orange
_exptl_crystal_density_diffrn 1.630
_exptl_crystal_description Plate
_exptl_crystal_F_000 3040
_exptl_crystal_size_max 0.1
_exptl_crystal_size_mid 0.1
_exptl_crystal_size_min 0.06
_refine_diff_density_max 0.816
_refine_diff_density_min -0.483
_refine_diff_density_rms 0.076
_refine_ls_extinction_method none
_refine_ls_goodness_of_fit_ref 0.910
_refine_ls_hydrogen_treatment mixed
_refine_ls_matrix_type full
_refine_ls_number_parameters 838
_refine_ls_number_reflns 10733
_refine_ls_number_restraints 0
_refine_ls_restrained_S_all 0.910
_refine_ls_R_factor_all 0.0452
_refine_ls_R_factor_gt 0.0329
_refine_ls_shift/su_max 0.002
_refine_ls_shift/su_mean 0.000
_refine_ls_structure_factor_coef Fsqd
_refine_ls_weighting_details 'calc w=1/[\s^2^(Fo^2^)+(0.0360P)^2^+0.0000P] where P=(Fo^2^+2Fc^2^)/3'
_refine_ls_weighting_scheme calc
_refine_ls_wR_factor_gt 0.0717
_refine_ls_wR_factor_ref 0.0749
_reflns_number_gt 8388
_reflns_number_total 10733
_reflns_threshold_expression >2sigma(I)
_cod_data_source_file ja037293rsi20030926_015920.cif
_cod_data_source_block mobh
_cod_database_code 4114302

loop_
_symmetry_equiv_pos_as_xyz
'x, y, z'
'-x, y+1/2, -z+1/2'
'-x, -y, -z'
'x, -y-1/2, z-1/2'

loop_
_atom_site_label
_atom_site_type_symbol
_atom_site_fract_x
_atom_site_fract_y
_atom_site_fract_z
_atom_site_U_iso_or_equiv
_atom_site_adp_type
_atom_site_occupancy
_atom_site_symmetry_multiplicity
_atom_site_calc_flag
_atom_site_refinement_flags
Mo1 Mo 0.177548(13) 0.500998(13) 0.150061(11) 0.01507(6) Uani 1 1 d .
Mo2 Mo 0.221791(14) 0.293717(13) 0.115049(11) 0.01788(6) Uani 1 1 d .
P3 P 0.21085(4) 0.39524(4) 0.12608(4) 0.01787(17) Uani 1 1 d .
C1 C 0.33049(17) 0.49536(16) 0.15071(14) 0.0180(6) Uani 1 1 d .
H1 H 0.3661 0.4604 0.1461 0.022 Uiso 1 1 calc R
C2 C 0.29475(17) 0.52877(16) 0.08918(14) 0.0179(6) Uani 1 1 d .
C3 C 0.24272(17) 0.58214(16) 0.09794(14) 0.0176(6) Uani 1 1 d .
H3 H 0.2130 0.6026 0.0589 0.021 Uiso 1 1 calc R
C4 C 0.23426(17) 0.60567(16) 0.16505(14) 0.0176(6) Uani 1 1 d .
C5 C 0.26595(17) 0.56776(16) 0.22363(14) 0.0183(7) Uani 1 1 d .
H5 H 0.2537 0.5802 0.2670 0.022 Uiso 1 1 calc R
C6 C 0.31511(17) 0.51213(16) 0.21879(14) 0.0180(7) Uani 1 1 d .
C11 C 0.03340(17) 0.52013(18) 0.09929(17) 0.0270(8) Uani 1 1 d .
H11 H 0.0207 0.5409 0.0568 0.032 Uiso 1 1 calc R
C12 C 0.04848(18) 0.54892(18) 0.16607(17) 0.0273(8) Uani 1 1 d .
H12 H 0.0470 0.5921 0.1747 0.033 Uiso 1 1 calc R
C13 C 0.06612(18) 0.50127(18) 0.21715(16) 0.0259(8) Uani 1 1 d .
H13 H 0.0787 0.5075 0.2649 0.031 Uiso 1 1 calc R
C14 C 0.06123(18) 0.44282(18) 0.18275(17) 0.0260(8) Uani 1 1 d .
H14 H 0.0694 0.4033 0.2036 0.031 Uiso 1 1 calc R
C15 C 0.04122(17) 0.45511(18) 0.10940(17) 0.0261(8) Uani 1 1 d .
H15 H 0.0346 0.4247 0.0745 0.031 Uiso 1 1 calc R
C21 C 0.2119(2) 0.25788(19) 0.22717(16) 0.0330(8) Uani 1 1 d .
H21 H 0.1903 0.2840 0.2593 0.040 Uiso 1 1 calc R
C22 C 0.3020(2) 0.25102(18) 0.21845(16) 0.0302(8) Uani 1 1 d .
H22 H 0.3503 0.2716 0.2439 0.036 Uiso 1 1 calc R
C23 C 0.3058(2) 0.20758(17) 0.16452(16) 0.0283(8) Uani 1 1 d .
H23 H 0.3572 0.1947 0.1479 0.034 Uiso 1 1 calc R
C24 C 0.2188(2) 0.18675(17) 0.13980(17) 0.0278(7) Uani 1 1 d .
H24 H 0.2026 0.1576 0.1044 0.033 Uiso 1 1 calc R
C25 C 0.1603(2) 0.21820(18) 0.17866(17) 0.0306(8) Uani 1 1 d .
H25 H 0.0988 0.2135 0.1731 0.037 Uiso 1 1 calc R
C38 C 0.10990(19) 0.29378(17) 0.04623(14) 0.0219(7) Uani 1 1 d .
O38 O 0.04369(14) 0.29254(13) 0.01112(11) 0.0321(6) Uani 1 1 d .
C39 C 0.29543(19) 0.29343(17) 0.03748(15) 0.0246(7) Uani 1 1 d .
O39 O 0.33987(15) 0.29099(13) -0.00431(11) 0.0347(6) Uani 1 1 d .
C41 C 0.31817(19) 0.51307(17) 0.01677(15) 0.0225(7) Uani 1 1 d .
C42 C 0.3827(2) 0.45807(18) 0.01926(17) 0.0305(8) Uani 1 1 d .
H42A H 0.4362 0.4679 0.0504 0.046 Uiso 1 1 calc R
H42B H 0.3971 0.4505 -0.0264 0.046 Uiso 1 1 calc R
H42C H 0.3558 0.4209 0.0353 0.046 Uiso 1 1 calc R
C43 C 0.3628(2) 0.57197(17) -0.00994(16) 0.0267(8) Uani 1 1 d .
H43A H 0.4159 0.5820 0.0215 0.040 Uiso 1 1 calc R
H43B H 0.3223 0.6070 -0.0127 0.040 Uiso 1 1 calc R
H43C H 0.3777 0.5634 -0.0552 0.040 Uiso 1 1 calc R
C44 C 0.2337(2) 0.4978(2) -0.03362(15) 0.0317(8) Uani 1 1 d .
H44A H 0.2480 0.4935 -0.0797 0.047 Uiso 1 1 calc R
H44B H 0.1912 0.5313 -0.0328 0.047 Uiso 1 1 calc R
H44C H 0.2086 0.4589 -0.0200 0.047 Uiso 1 1 calc R
C51 C 0.20190(19) 0.67349(17) 0.17411(15) 0.0236(7) Uani 1 1 d .
C52 C 0.2864(2) 0.71375(18) 0.17504(19) 0.0354(9) Uani 1 1 d .
H52A H 0.2720 0.7575 0.1799 0.053 Uiso 1 1 calc R
H52B H 0.3098 0.7077 0.1324 0.053 Uiso 1 1 calc R
H52C H 0.3302 0.7011 0.2134 0.053 Uiso 1 1 calc R
C53 C 0.1319(2) 0.69578(18) 0.11275(16) 0.0304(8) Uani 1 1 d .
H53A H 0.0813 0.6681 0.1081 0.046 Uiso 1 1 calc R
H53B H 0.1577 0.6951 0.0707 0.046 Uiso 1 1 calc R
H53C H 0.1133 0.7380 0.1215 0.046 Uiso 1 1 calc R
C54 C 0.1658(2) 0.68424(18) 0.24274(16) 0.0305(8) Uani 1 1 d .
H54A H 0.1444 0.7268 0.2443 0.046 Uiso 1 1 calc R
H54B H 0.2126 0.6773 0.2810 0.046 Uiso 1 1 calc R
H54C H 0.1179 0.6553 0.2458 0.046 Uiso 1 1 calc R
C61 C 0.35837(19) 0.47806(18) 0.28523(15) 0.0244(7) Uani 1 1 d .
C62 C 0.42500(19) 0.52373(18) 0.32640(15) 0.0263(8) Uani 1 1 d .
H62A H 0.4553 0.5027 0.3669 0.039 Uiso 1 1 calc R
H62B H 0.3937 0.5598 0.3403 0.039 Uiso 1 1 calc R
H62C H 0.4676 0.5372 0.2978 0.039 Uiso 1 1 calc R
C63 C 0.4092(3) 0.4196(2) 0.26860(18) 0.0417(10) Uani 1 1 d .
H63A H 0.4364 0.4001 0.3111 0.063 Uiso 1 1 calc R
H63B H 0.4544 0.4314 0.2416 0.063 Uiso 1 1 calc R
H63C H 0.3688 0.3903 0.2427 0.063 Uiso 1 1 calc R
C64 C 0.2872(2) 0.4597(2) 0.32909(17) 0.0400(10) Uani 1 1 d .
H64A H 0.2446 0.4321 0.3028 0.060 Uiso 1 1 calc R
H64B H 0.2575 0.4970 0.3418 0.060 Uiso 1 1 calc R
H64C H 0.3146 0.4384 0.3703 0.060 Uiso 1 1 calc R
B1 B 0.2199(2) 0.97103(19) 0.20779(17) 0.0183(7) Uani 1 1 d .
C111 C 0.24257(17) 0.91000(16) 0.25929(14) 0.0175(6) Uani 1 1 d .
C112 C 0.18175(17) 0.88702(16) 0.30044(14) 0.0175(6) Uani 1 1 d .
H112 H 0.1260 0.9060 0.2970 0.021 Uiso 1 1 calc R
C113 C 0.20148(18) 0.83686(16) 0.34637(14) 0.0184(6) Uani 1 1 d .
C114 C 0.28497(19) 0.80853(16) 0.35558(14) 0.0209(7) Uani 1 1 d .
H114 H 0.2985 0.7752 0.3865 0.025 Uiso 1 1 calc R
C115 C 0.34750(18) 0.83187(16) 0.31694(15) 0.0214(7) Uani 1 1 d .
C116 C 0.32633(18) 0.88088(16) 0.26969(14) 0.0198(7) Uani 1 1 d .
H116 H 0.3695 0.8948 0.2440 0.024 Uiso 1 1 calc R
C117 C 0.4401(2) 0.80477(19) 0.32731(18) 0.0326(9) Uani 1 1 d .
C118 C 0.13147(19) 0.81386(18) 0.38723(15) 0.0235(7) Uani 1 1 d .
F111 F 0.05127(11) 0.80849(11) 0.34801(9) 0.0348(5) Uani 1 1 d .
F112 F 0.11947(13) 0.85453(11) 0.43844(10) 0.0386(5) Uani 1 1 d .
F113 F 0.15008(13) 0.75800(11) 0.41706(11) 0.0431(6) Uani 1 1 d .
F114 F 0.47145(11) 0.79688(11) 0.26669(11) 0.0397(5) Uani 1 1 d .
F115 F 0.49886(12) 0.84278(13) 0.36519(11) 0.0508(7) Uani 1 1 d .
F116 F 0.44515(14) 0.74861(13) 0.35794(15) 0.0625(8) Uani 1 1 d .
C121 C 0.11534(17) 0.97235(16) 0.16923(13) 0.0173(6) Uani 1 1 d .
C122 C 0.07681(18) 1.02810(17) 0.14039(14) 0.0198(7) Uani 1 1 d .
H122 H 0.1091 1.0655 0.1474 0.024 Uiso 1 1 calc R
C123 C -0.00830(18) 1.02987(17) 0.10150(14) 0.0218(7) Uani 1 1 d .
C124 C -0.05855(18) 0.97527(18) 0.08999(15) 0.0241(7) Uani 1 1 d .
H124 H -0.1155 0.9763 0.0646 0.029 Uiso 1 1 calc R
C125 C -0.02191(18) 0.91912(17) 0.11724(15) 0.0216(7) Uani 1 1 d .
C126 C 0.06372(17) 0.91792(17) 0.15566(14) 0.0195(7) Uani 1 1 d .
H126 H 0.0871 0.8795 0.1728 0.023 Uiso 1 1 calc R
C127 C -0.07427(18) 0.85910(19) 0.10843(17) 0.0279(8) Uani 1 1 d .
C128 C -0.0476(2) 1.0915(2) 0.07561(17) 0.0319(8) Uani 1 1 d .
F121 F -0.02659(13) 0.80996(11) 0.09667(14) 0.0504(6) Uani 1 1 d .
F122 F -0.1095(2) 0.84604(14) 0.16560(15) 0.0776(10) Uani 1 1 d .
F123 F -0.14231(17) 0.86140(14) 0.05742(16) 0.0756(9) Uani 1 1 d .
F124 F -0.10435(15) 1.08678(12) 0.01732(11) 0.0514(6) Uani 1 1 d .
F125 F 0.01302(17) 1.13274(13) 0.06068(16) 0.0729(9) Uani 1 1 d .
F126 F -0.0904(3) 1.11904(16) 0.12133(14) 0.0974(13) Uani 1 1 d .
C131 C 0.24623(17) 1.03341(16) 0.25636(13) 0.0163(6) Uani 1 1 d .
C132 C 0.18484(17) 1.07041(16) 0.28521(14) 0.0172(6) Uani 1 1 d .
H132 H 0.1248 1.0597 0.2764 0.021 Uiso 1 1 calc R
C133 C 0.21072(18) 1.12271(16) 0.32667(14) 0.0176(6) Uani 1 1 d .
C134 C 0.29931(18) 1.14036(16) 0.34176(14) 0.0186(7) Uani 1 1 d .
H134 H 0.3164 1.1757 0.3689 0.022 Uiso 1 1 calc R
C135 C 0.36167(17) 1.10359(16) 0.31510(14) 0.0180(6) Uani 1 1 d .
C136 C 0.33579(18) 1.05137(16) 0.27414(14) 0.0179(6) Uani 1 1 d .
H136 H 0.3794 1.0273 0.2578 0.021 Uiso 1 1 calc R
C137 C 0.14156(18) 1.16023(16) 0.35668(15) 0.0195(7) Uani 1 1 d .
C138 C 0.45794(19) 1.12209(18) 0.32772(16) 0.0273(8) Uani 1 1 d .
F131 F 0.17216(10) 1.21505(9) 0.38426(9) 0.0267(4) Uani 1 1 d .
F132 F 0.07001(10) 1.17362(9) 0.30860(8) 0.0247(4) Uani 1 1 d .
F133 F 0.10927(10) 1.12807(10) 0.40726(8) 0.0253(4) Uani 1 1 d .
F134 F 0.47729(12) 1.16363(12) 0.37923(11) 0.0485(7) Uani 1 1 d .
F135 F 0.51151(11) 1.07231(11) 0.34430(11) 0.0400(5) Uani 1 1 d .
F136 F 0.48478(12) 1.14734(12) 0.27123(11) 0.0451(6) Uani 1 1 d .
C141 C 0.27619(17) 0.96906(16) 0.14176(14) 0.0183(6) Uani 1 1 d .
C142 C 0.28406(18) 0.91313(17) 0.10480(15) 0.0211(7) Uani 1 1 d .
H142 H 0.2617 0.8759 0.1207 0.025 Uiso 1 1 calc R
C143 C 0.32418(19) 0.91123(18) 0.04514(15) 0.0244(7) Uani 1 1 d .
C144 C 0.35881(18) 0.96565(18) 0.01997(15) 0.0234(7) Uani 1 1 d .
H144 H 0.3861 0.9646 -0.0197 0.028 Uiso 1 1 calc R
C145 C 0.35175(17) 1.02166(16) 0.05539(14) 0.0185(7) Uani 1 1 d .
C146 C 0.31089(17) 1.02308(16) 0.11492(14) 0.0185(7) Uani 1 1 d .
H146 H 0.3067 1.0614 0.1375 0.022 Uiso 1 1 calc R
C147 C 0.3327(2) 0.8500(2) 0.0083(2) 0.0400(10) Uani 1 1 d .
C148 C 0.38695(18) 1.08244(18) 0.03062(14) 0.0230(7) Uani 1 1 d .
F141 F 0.43897(12) 1.11351(10) 0.08164(9) 0.0299(4) Uani 1 1 d .
F142 F 0.32171(12) 1.12259(11) 0.00591(10) 0.0350(5) Uani 1 1 d .
F143 F 0.43631(11) 1.07397(10) -0.02041(9) 0.0307(5) Uani 1 1 d .
F144 F 0.41164(18) 0.82353(15) 0.0263(2) 0.1000(13) Uani 1 1 d .
F145 F 0.3225(3) 0.85658(14) -0.06011(13) 0.0986(13) Uani 1 1 d .
F146 F 0.27409(15) 0.80690(11) 0.02003(11) 0.0472(6) Uani 1 1 d .

loop_
_atom_site_aniso_label
_atom_site_aniso_U_11
_atom_site_aniso_U_22
_atom_site_aniso_U_33
_atom_site_aniso_U_23
_atom_site_aniso_U_13
_atom_site_aniso_U_12
Mo1 0.01410(10) 0.01370(14) 0.01773(10) -0.00062(10) 0.00342(7) -0.00044(10)
Mo2 0.02104(11) 0.01300(15) 0.02042(11) 0.00117(10) 0.00581(8) 0.00044(10)
P3 0.0196(3) 0.0130(5) 0.0211(3) 0.0009(3) 0.0035(3) -0.0005(3)
C1 0.0134(12) 0.0159(19) 0.0248(14) -0.0016(14) 0.0029(10) -0.0015(13)
C2 0.0153(12) 0.0169(19) 0.0228(14) -0.0010(13) 0.0075(10) -0.0038(13)
C3 0.0179(12) 0.0152(19) 0.0200(13) 0.0039(13) 0.0037(10) -0.0024(13)
C4 0.0159(12) 0.0129(19) 0.0246(14) -0.0016(13) 0.0050(10) -0.0028(12)
C5 0.0185(12) 0.0191(19) 0.0175(13) -0.0026(13) 0.0030(10) -0.0019(13)
C6 0.0131(11) 0.016(2) 0.0233(14) 0.0013(13) -0.0005(10) -0.0028(12)
C11 0.0122(12) 0.031(2) 0.0357(17) 0.0017(16) -0.0029(11) 0.0040(14)
C12 0.0169(13) 0.022(2) 0.0439(18) -0.0097(16) 0.0071(12) 0.0012(14)
C13 0.0181(13) 0.034(2) 0.0284(15) -0.0032(16) 0.0129(11) -0.0001(15)
C14 0.0169(13) 0.023(2) 0.0399(17) 0.0037(16) 0.0104(12) -0.0057(14)
C15 0.0125(12) 0.027(2) 0.0384(17) -0.0084(16) 0.0022(11) -0.0030(14)
C21 0.0504(19) 0.028(2) 0.0228(15) 0.0108(16) 0.0127(14) 0.0089(18)
C22 0.0380(17) 0.022(2) 0.0285(16) 0.0085(15) -0.0017(13) -0.0007(16)
C23 0.0329(16) 0.018(2) 0.0344(17) 0.0089(16) 0.0054(13) 0.0111(16)
C24 0.0381(17) 0.012(2) 0.0326(16) 0.0058(15) 0.0050(13) -0.0003(15)
C25 0.0329(16) 0.027(2) 0.0348(17) 0.0158(16) 0.0135(13) 0.0002(16)
C38 0.0255(14) 0.020(2) 0.0211(14) 0.0008(14) 0.0063(12) -0.0015(14)
O38 0.0276(11) 0.0398(18) 0.0285(11) 0.0015(11) 0.0029(9) -0.0035(11)
C39 0.0285(14) 0.019(2) 0.0257(15) 0.0029(14) 0.0021(12) 0.0001(15)
O39 0.0379(12) 0.0396(18) 0.0298(12) 0.0023(12) 0.0154(10) 0.0010(12)
C41 0.0269(14) 0.020(2) 0.0223(14) -0.0032(14) 0.0099(11) -0.0054(14)
C42 0.0376(17) 0.026(2) 0.0330(17) -0.0017(16) 0.0207(14) -0.0001(16)
C43 0.0318(15) 0.027(2) 0.0242(15) -0.0014(15) 0.0121(12) -0.0056(15)
C44 0.0385(17) 0.036(2) 0.0216(14) -0.0071(16) 0.0082(12) -0.0080(17)
C51 0.0278(14) 0.016(2) 0.0267(15) -0.0024(14) 0.0033(12) 0.0015(14)
C52 0.0392(18) 0.017(2) 0.050(2) -0.0034(18) 0.0071(15) -0.0018(17)
C53 0.0362(16) 0.024(2) 0.0306(16) 0.0004(16) 0.0043(13) 0.0103(16)
C54 0.0351(16) 0.026(2) 0.0300(16) -0.0090(16) 0.0040(13) 0.0088(16)
C61 0.0233(14) 0.026(2) 0.0226(14) 0.0064(14) -0.0022(11) -0.0008(14)
C62 0.0256(14) 0.030(2) 0.0221(14) 0.0026(15) 0.0007(11) -0.0002(15)
C63 0.052(2) 0.028(3) 0.0377(19) -0.0007(17) -0.0181(16) 0.012(2)
C64 0.0308(16) 0.054(3) 0.0318(17) 0.0205(19) -0.0060(13) -0.0121(19)
B1 0.0171(14) 0.014(2) 0.0243(16) 0.0011(15) 0.0054(12) -0.0015(14)
C111 0.0207(12) 0.0126(18) 0.0190(13) -0.0044(13) 0.0021(10) -0.0020(13)
C112 0.0165(12) 0.0164(19) 0.0199(13) -0.0031(13) 0.0034(10) 0.0017(13)
C113 0.0215(13) 0.0141(18) 0.0193(13) -0.0025(13) 0.0020(10) -0.0021(13)
C114 0.0259(14) 0.014(2) 0.0212(14) 0.0015(13) -0.0007(11) -0.0005(14)
C115 0.0213(13) 0.015(2) 0.0266(15) -0.0027(14) 0.0007(11) -0.0003(13)
C116 0.0192(13) 0.0178(19) 0.0229(14) -0.0023(13) 0.0050(10) -0.0028(13)
C117 0.0244(15) 0.032(3) 0.0416(18) 0.0116(18) 0.0044(13) 0.0018(16)
C118 0.0253(14) 0.021(2) 0.0245(15) 0.0040(14) 0.0041(11) 0.0024(14)
F111 0.0245(8) 0.0452(15) 0.0344(10) 0.0088(10) 0.0037(7) -0.0082(9)
F112 0.0428(10) 0.0447(16) 0.0323(10) -0.0089(10) 0.0184(8) -0.0087(10)
F113 0.0379(10) 0.0329(15) 0.0621(13) 0.0291(12) 0.0190(9) 0.0084(10)
F114 0.0270(9) 0.0400(15) 0.0542(12) -0.0022(11) 0.0126(8) 0.0100(10)
F115 0.0249(9) 0.065(2) 0.0570(13) -0.0123(13) -0.0103(9) 0.0045(11)
F116 0.0388(11) 0.0507(19) 0.102(2) 0.0472(16) 0.0241(12) 0.0218(12)
C121 0.0205(13) 0.0176(19) 0.0153(12) -0.0020(13) 0.0074(10) 0.0008(13)
C122 0.0241(14) 0.0163(19) 0.0195(13) -0.0007(13) 0.0049(11) -0.0020(14)
C123 0.0224(14) 0.023(2) 0.0198(14) 0.0008(14) 0.0035(11) 0.0030(14)
C124 0.0183(13) 0.031(2) 0.0229(14) -0.0052(15) 0.0016(11) 0.0030(15)
C125 0.0189(13) 0.024(2) 0.0231(14) -0.0053(14) 0.0069(11) 0.0004(14)
C126 0.0200(13) 0.018(2) 0.0210(13) -0.0002(13) 0.0049(10) 0.0033(13)
C127 0.0154(13) 0.031(2) 0.0375(17) -0.0065(16) 0.0037(12) -0.0025(15)
C128 0.0329(16) 0.031(2) 0.0299(16) 0.0044(16) -0.0006(13) 0.0040(17)
F121 0.0320(10) 0.0231(14) 0.0962(18) -0.0195(13) 0.0102(11) -0.0032(10)
F122 0.113(2) 0.056(2) 0.0806(18) -0.0298(16) 0.0657(17) -0.0542(18)
F123 0.0552(14) 0.045(2) 0.109(2) 0.0062(16) -0.0460(14) -0.0186(14)
F124 0.0523(12) 0.0435(17) 0.0492(12) 0.0099(12) -0.0222(10) 0.0078(12)
F125 0.0579(15) 0.0371(18) 0.111(2) 0.0372(16) -0.0297(14) -0.0086(14)
F126 0.179(3) 0.071(2) 0.0498(15) 0.0202(16) 0.0440(18) 0.091(2)
C131 0.0196(12) 0.0142(18) 0.0154(12) 0.0035(12) 0.0037(10) 0.0006(13)
C132 0.0174(12) 0.0163(19) 0.0185(13) 0.0032(13) 0.0046(10) 0.0008(13)
C133 0.0207(13) 0.0157(19) 0.0171(13) 0.0028(13) 0.0051(10) 0.0042(13)
C134 0.0216(13) 0.0166(19) 0.0174(13) 0.0000(13) 0.0027(10) 0.0007(13)
C135 0.0194(12) 0.0161(19) 0.0187(13) 0.0017(13) 0.0039(10) -0.0005(13)
C136 0.0199(13) 0.0161(19) 0.0183(13) 0.0017(13) 0.0051(10) 0.0045(13)
C137 0.0195(13) 0.0164(19) 0.0230(14) -0.0008(13) 0.0046(11) -0.0006(13)
C138 0.0190(13) 0.032(2) 0.0301(16) -0.0093(16) 0.0010(12) 0.0031(15)
F131 0.0240(8) 0.0183(12) 0.0386(10) -0.0085(9) 0.0073(7) 0.0002(8)
F132 0.0185(7) 0.0269(12) 0.0287(9) 0.0016(8) 0.0039(6) 0.0060(8)
F133 0.0276(8) 0.0254(12) 0.0256(8) 0.0033(8) 0.0128(7) 0.0032(8)
F134 0.0224(9) 0.0582(18) 0.0630(13) -0.0388(13) 0.0009(8) -0.0037(10)
F135 0.0213(8) 0.0404(15) 0.0545(12) -0.0064(11) -0.0065(8) 0.0110(10)
F136 0.0252(9) 0.0606(19) 0.0507(12) 0.0066(12) 0.0098(8) -0.0145(10)
C141 0.0158(12) 0.0188(19) 0.0197(13) -0.0037(13) 0.0011(10) -0.0022(13)
C142 0.0209(13) 0.0161(19) 0.0270(15) -0.0034(14) 0.0058(11) -0.0034(14)
C143 0.0249(14) 0.021(2) 0.0274(15) -0.0065(15) 0.0053(12) -0.0041(15)
C144 0.0231(13) 0.029(2) 0.0192(14) -0.0048(14) 0.0072(11) -0.0019(14)
C145 0.0160(12) 0.020(2) 0.0187(13) 0.0003(13) 0.0014(10) 0.0004(13)
C146 0.0175(12) 0.0188(19) 0.0194(13) -0.0026(13) 0.0032(10) -0.0001(13)
C147 0.048(2) 0.031(3) 0.046(2) -0.0154(19) 0.0216(16) -0.0100(19)
C148 0.0205(13) 0.029(2) 0.0200(14) -0.0002(14) 0.0056(11) -0.0004(14)
F141 0.0372(9) 0.0253(13) 0.0267(9) 0.0000(9) 0.0034(7) -0.0105(9)
F142 0.0304(9) 0.0308(14) 0.0439(11) 0.0175(10) 0.0061(8) 0.0064(9)
F143 0.0358(9) 0.0321(13) 0.0278(9) -0.0006(9) 0.0169(7) -0.0058(9)
F144 0.0525(15) 0.052(2) 0.197(4) -0.070(2) 0.0235(19) 0.0060(15)
F145 0.223(4) 0.042(2) 0.0455(15) -0.0257(14) 0.068(2) -0.037(2)
F146 0.0665(14) 0.0272(15) 0.0533(13) -0.0207(11) 0.0261(11) -0.0194(12)

loop_
_atom_type_symbol
_atom_type_description
_atom_type_scat_dispersion_real
_atom_type_scat_dispersion_imag
_atom_type_scat_source
Mo Mo -0.0483 2.7339 'International Tables Vol C Tables 4.2.6.8 and 6.1.1.4'
C C 0.0181 0.0091 'International Tables Vol C Tables 4.2.6.8 and 6.1.1.4'
P P 0.2955 0.4335 'International Tables Vol C Tables 4.2.6.8 and 6.1.1.4'
F F 0.0727 0.0534 'International Tables Vol C Tables 4.2.6.8 and 6.1.1.4'
B B 0.0090 0.0039 'International Tables Vol C Tables 4.2.6.8 and 6.1.1.4'
O O 0.0492 0.0322 'International Tables Vol C Tables 4.2.6.8 and 6.1.1.4'
H H 0.0000 0.0000 'International Tables Vol C Tables 4.2.6.8 and 6.1.1.4'

loop_
_geom_angle_atom_site_label_1
_geom_angle_atom_site_label_2
_geom_angle_atom_site_label_3
_geom_angle
C12 Mo1 C13 36.13(12)
C12 Mo1 C3 99.52(12)
C13 Mo1 C3 131.02(12)
C12 Mo1 C5 94.29(11)
C13 Mo1 C5 93.16(11)
C3 Mo1 C5 64.20(10)
C12 Mo1 C11 36.30(11)
C13 Mo1 C11 60.45(11)
C3 Mo1 C11 97.14(11)
C5 Mo1 C11 126.10(12)
C12 Mo1 C15 59.24(12)
C13 Mo1 C15 59.76(11)
C3 Mo1 C15 125.87(11)
C5 Mo1 C15 151.63(11)
C11 Mo1 C15 35.15(12)
C12 Mo1 C6 126.67(11)
C13 Mo1 C6 110.47(10)
C3 Mo1 C6 76.58(10)
C5 Mo1 C6 35.47(11)
C11 Mo1 C6 161.45(12)
C15 Mo1 C6 157.21(12)
C12 Mo1 C14 59.37(13)
C13 Mo1 C14 35.45(12)
C3 Mo1 C14 156.36(11)
C5 Mo1 C14 123.58(11)
C11 Mo1 C14 59.76(12)
C15 Mo1 C14 36.16(11)
C6 Mo1 C14 123.57(11)
C12 Mo1 C1 154.86(12)
C13 Mo1 C1 145.24(10)
C3 Mo1 C1 62.82(11)
C5 Mo1 C1 62.52(10)
C11 Mo1 C1 153.87(11)
C15 Mo1 C1 145.24(12)
C6 Mo1 C1 35.79(10)
C14 Mo1 C1 140.64(12)
C12 Mo1 P3 131.85(9)
C13 Mo1 P3 108.34(10)
C3 Mo1 P3 120.23(8)
C5 Mo1 P3 125.84(8)
C11 Mo1 P3 107.53(10)
C15 Mo1 P3 75.01(9)
C6 Mo1 P3 90.54(8)
C14 Mo1 P3 75.25(9)
C1 Mo1 P3 73.03(9)
C12 Mo1 C2 133.70(12)
C13 Mo1 C2 165.02(13)
C3 Mo1 C2 35.09(11)
C5 Mo1 C2 75.27(10)
C11 Mo1 C2 118.83(11)
C15 Mo1 C2 129.54(10)
C6 Mo1 C2 65.28(9)
C14 Mo1 C2 159.15(12)
C1 Mo1 C2 35.47(10)
P3 Mo1 C2 86.35(8)
C12 Mo1 C4 82.59(11)
C13 Mo1 C4 102.29(12)
C3 Mo1 C4 35.38(10)
C5 Mo1 C4 35.26(10)
C11 Mo1 C4 101.08(12)
C15 Mo1 C4 136.14(11)
C6 Mo1 C4 63.66(10)
C14 Mo1 C4 137.49(11)
C1 Mo1 C4 72.79(11)
P3 Mo1 C4 145.51(7)
C2 Mo1 C4 62.78(10)
C38 Mo2 C39 90.52(12)
C38 Mo2 P3 89.75(11)
C39 Mo2 P3 97.87(11)
C38 Mo2 C25 89.35(12)
C39 Mo2 C25 135.91(14)
P3 Mo2 C25 126.21(9)
C38 Mo2 C24 95.66(13)
C39 Mo2 C24 100.62(13)
P3 Mo2 C24 160.67(9)
C25 Mo2 C24 35.69(12)
C38 Mo2 C21 117.27(12)
C39 Mo2 C21 145.33(13)
P3 Mo2 C21 102.26(10)
C25 Mo2 C21 35.34(13)
C24 Mo2 C21 58.83(13)
C38 Mo2 C23 129.06(13)
C39 Mo2 C23 88.66(13)
P3 Mo2 C23 140.73(9)
C25 Mo2 C23 58.65(11)
C24 Mo2 C23 35.13(12)
C21 Mo2 C23 58.16(12)
C38 Mo2 C22 147.75(13)
C39 Mo2 C22 111.39(12)
P3 Mo2 C22 109.33(10)
C25 Mo2 C22 58.42(12)
C24 Mo2 C22 58.27(12)
C21 Mo2 C22 34.90(12)
C23 Mo2 C22 34.63(12)
Mo2 P3 Mo1 169.31(4)
C6 C1 C2 124.3(3)
C6 C1 Mo1 71.83(14)
C2 C1 Mo1 73.56(14)
C3 C2 C1 116.5(3)
C3 C2 C41 119.8(3)
C1 C2 C41 123.4(3)
C3 C2 Mo1 70.00(15)
C1 C2 Mo1 70.97(15)
C41 C2 Mo1 134.6(2)
C2 C3 C4 121.6(3)
C2 C3 Mo1 74.91(18)
C4 C3 Mo1 75.56(17)
C5 C4 C3 118.3(3)
C5 C4 C51 120.8(3)
C3 C4 C51 120.5(3)
C5 C4 Mo1 69.16(17)
C3 C4 Mo1 69.05(18)
C51 C4 Mo1 140.20(18)
C6 C5 C4 122.6(3)
C6 C5 Mo1 73.06(17)
C4 C5 Mo1 75.57(17)
C5 C6 C1 115.7(3)
C5 C6 C61 120.0(3)
C1 C6 C61 123.8(3)
C5 C6 Mo1 71.47(15)
C1 C6 Mo1 72.38(14)
C61 C6 Mo1 132.2(2)
C15 C11 C12 107.2(3)
C15 C11 Mo1 73.12(17)
C12 C11 Mo1 70.79(16)
C13 C12 C11 109.0(3)
C13 C12 Mo1 72.67(17)
C11 C12 Mo1 72.91(16)
C14 C13 C12 107.6(3)
C14 C13 Mo1 73.48(16)
C12 C13 Mo1 71.20(16)
C13 C14 C15 107.6(3)
C13 C14 Mo1 71.07(17)
C15 C14 Mo1 71.74(17)
C11 C15 C14 108.6(3)
C11 C15 Mo1 71.73(17)
C14 C15 Mo1 72.09(16)
C25 C21 C22 107.9(3)
C25 C21 Mo2 71.03(18)
C22 C21 Mo2 73.76(18)
C23 C22 C21 108.0(3)
C23 C22 Mo2 71.83(18)
C21 C22 Mo2 71.34(18)
C22 C23 C24 108.5(3)
C22 C23 Mo2 73.54(19)
C24 C23 Mo2 71.26(19)
C23 C24 C25 107.6(3)
C23 C24 Mo2 73.6(2)
C25 C24 Mo2 71.7(2)
C21 C25 C24 108.0(3)
C21 C25 Mo2 73.62(19)
C24 C25 Mo2 72.63(19)
O38 C38 Mo2 175.1(3)
O39 C39 Mo2 176.3(3)
C42 C41 C44 109.5(3)
C42 C41 C2 111.9(3)
C44 C41 C2 110.2(2)
C42 C41 C43 108.4(3)
C44 C41 C43 108.8(3)
C2 C41 C43 107.9(3)
C54 C51 C4 113.6(3)
C54 C51 C52 108.3(3)
C4 C51 C52 103.8(3)
C54 C51 C53 109.4(3)
C4 C51 C53 113.0(3)
C52 C51 C53 108.3(3)
C63 C61 C64 109.7(3)
C63 C61 C62 108.0(3)
C64 C61 C62 109.6(3)
C63 C61 C6 111.6(3)
C64 C61 C6 110.0(2)
C62 C61 C6 107.9(3)
C131 B1 C111 105.8(2)
C131 B1 C141 111.1(2)
C111 B1 C141 111.8(3)
C131 B1 C121 112.5(3)
C111 B1 C121 113.0(3)
C141 B1 C121 102.8(2)
C112 C111 C116 115.3(3)
C112 C111 B1 121.9(3)
C116 C111 B1 122.5(3)
C113 C112 C111 122.5(3)
C114 C113 C112 121.1(3)
C114 C113 C118 119.8(3)
C112 C113 C118 119.1(3)
C115 C114 C113 117.5(3)
C114 C115 C116 121.0(3)
C114 C115 C117 119.6(3)
C116 C115 C117 119.4(3)
C115 C116 C111 122.5(3)
F116 C117 F115 107.6(3)
F116 C117 F114 106.1(3)
F115 C117 F114 105.2(3)
F116 C117 C115 113.1(3)
F115 C117 C115 112.2(3)
F114 C117 C115 112.1(3)
F113 C118 F111 106.8(3)
F113 C118 F112 106.7(2)
F111 C118 F112 105.2(2)
F113 C118 C113 113.5(3)
F111 C118 C113 112.3(2)
F112 C118 C113 111.7(3)
C126 C121 C122 115.6(3)
C126 C121 B1 123.1(3)
C122 C121 B1 120.9(3)
C123 C122 C121 122.6(3)
C124 C123 C122 120.5(3)
C124 C123 C128 119.5(3)
C122 C123 C128 119.9(3)
C125 C124 C123 118.4(3)
C124 C125 C126 120.5(3)
C124 C125 C127 120.7(3)
C126 C125 C127 118.8(3)
C121 C126 C125 122.4(3)
F121 C127 F123 106.8(3)
F121 C127 F122 106.5(3)
F123 C127 F122 105.6(3)
F121 C127 C125 113.4(2)
F123 C127 C125 113.4(3)
F122 C127 C125 110.7(3)
F126 C128 F124 106.9(3)
F126 C128 F125 106.6(4)
F124 C128 F125 104.1(3)
F126 C128 C123 111.9(3)
F124 C128 C123 113.6(3)
F125 C128 C123 113.1(3)
C132 C131 C136 115.4(3)
C132 C131 B1 124.3(2)
C136 C131 B1 120.2(3)
C133 C132 C131 122.1(3)
C134 C133 C132 121.2(3)
C134 C133 C137 119.2(3)
C132 C133 C137 119.6(2)
C133 C134 C135 117.8(3)
C136 C135 C134 120.9(3)
C136 C135 C138 119.2(3)
C134 C135 C138 119.8(3)
C135 C136 C131 122.5(3)
F131 C137 F133 106.7(2)
F131 C137 F132 106.9(3)
F133 C137 F132 105.6(2)
F131 C137 C133 113.3(2)
F133 C137 C133 111.7(3)
F132 C137 C133 112.1(2)
F134 C138 F135 106.3(2)
F134 C138 F136 107.1(3)
F135 C138 F136 105.2(2)
F134 C138 C135 113.2(3)
F135 C138 C135 112.1(3)
F136 C138 C135 112.3(2)
C146 C141 C142 115.8(3)
C146 C141 B1 122.8(3)
C142 C141 B1 121.1(3)
C143 C142 C141 122.4(3)
C144 C143 C142 120.6(3)
C144 C143 C147 119.0(3)
C142 C143 C147 120.4(3)
C145 C144 C143 118.3(3)
C144 C145 C146 120.7(3)
C144 C145 C148 121.1(3)
C146 C145 C148 118.3(3)
C141 C146 C145 122.3(3)
F146 C147 F144 105.6(4)
F146 C147 F145 105.5(3)
F144 C147 F145 105.9(4)
F146 C147 C143 114.1(3)
F144 C147 C143 112.4(3)
F145 C147 C143 112.7(4)
F142 C148 F143 106.5(2)
F142 C148 F141 106.0(3)
F143 C148 F141 106.3(2)
F142 C148 C145 112.3(2)
F143 C148 C145 112.9(3)
F141 C148 C145 112.3(2)

loop_
_geom_bond_atom_site_label_1
_geom_bond_atom_site_label_2
_geom_bond_distance
Mo1 C12 2.270(3)
Mo1 C13 2.289(3)
Mo1 C3 2.294(3)
Mo1 C5 2.296(3)
Mo1 C11 2.297(3)
Mo1 C15 2.315(3)
Mo1 C6 2.316(2)
Mo1 C14 2.320(3)
Mo1 C1 2.324(3)
Mo1 P3 2.3573(9)
Mo1 C2 2.357(3)
Mo1 C4 2.379(3)
Mo2 C38 1.999(3)
Mo2 C39 2.011(3)
Mo2 P3 2.1685(9)
Mo2 C25 2.305(3)
Mo2 C24 2.317(4)
Mo2 C21 2.338(3)
Mo2 C23 2.347(3)
Mo2 C22 2.369(3)
C1 C6 1.426(4)
C1 C2 1.426(4)
C2 C3 1.404(4)
C2 C41 1.542(4)
C3 C4 1.423(4)
C4 C5 1.418(4)
C4 C51 1.536(5)
C5 C6 1.405(4)
C6 C61 1.539(4)
C11 C15 1.393(5)
C11 C12 1.423(5)
C12 C13 1.414(5)
C13 C14 1.403(5)
C14 C15 1.439(5)
C21 C25 1.410(5)
C21 C22 1.412(5)
C22 C23 1.404(5)
C23 C24 1.408(5)
C24 C25 1.416(5)
C38 O38 1.128(3)
C39 O39 1.134(4)
C41 C42 1.518(5)
C41 C44 1.528(4)
C41 C43 1.546(5)
C51 C54 1.536(4)
C51 C52 1.538(5)
C51 C53 1.548(4)
C61 C63 1.519(5)
C61 C64 1.526(4)
C61 C62 1.535(5)
B1 C131 1.638(5)
B1 C111 1.640(5)
B1 C141 1.649(4)
B1 C121 1.651(4)
C111 C112 1.398(4)
C111 C116 1.400(4)
C112 C113 1.391(4)
C113 C114 1.389(4)
C113 C118 1.502(4)
C114 C115 1.388(4)
C115 C116 1.392(4)
C115 C117 1.503(4)
C117 F116 1.327(4)
C117 F115 1.338(4)
C117 F114 1.349(4)
C118 F113 1.329(4)
C118 F111 1.341(3)
C118 F112 1.351(4)
C121 C126 1.396(5)
C121 C122 1.397(5)
C122 C123 1.396(4)
C123 C124 1.384(5)
C123 C128 1.490(5)
C124 C125 1.384(5)
C125 C126 1.399(4)
C125 C127 1.495(5)
C127 F121 1.307(4)
C127 F123 1.322(4)
C127 F122 1.335(4)
C128 F126 1.315(4)
C128 F124 1.321(4)
C128 F125 1.333(4)
C131 C132 1.399(4)
C131 C136 1.404(4)
C132 C133 1.392(4)
C133 C134 1.384(4)
C133 C137 1.503(4)
C134 C135 1.386(4)
C135 C136 1.385(4)
C135 C138 1.497(4)
C137 F131 1.333(4)
C137 F133 1.349(3)
C137 F132 1.353(3)
C138 F134 1.333(4)
C138 F135 1.341(4)
C138 F136 1.341(4)
C141 C146 1.393(4)
C141 C142 1.400(4)
C142 C143 1.392(4)
C143 C144 1.386(5)
C143 C147 1.496(5)
C144 C145 1.384(5)
C145 C146 1.396(4)
C145 C148 1.500(5)
C147 F146 1.318(4)
C147 F144 1.322(5)
C147 F145 1.326(5)
C148 F142 1.338(4)
C148 F143 1.344(3)
C148 F141 1.344(3)
